data_4341854
loop_
_publ_author_name
'Bernini, Mar\'ia Celeste'
'de Paz, Julio Romero'
'Snejko, Natalia'
'S\'aez-Puche, Regino'
'Gutierrez-Puebla, Enrique'
'Monge, Mar\'ia \'Angeles'

_publ_section_title
;
 Unusual Magnetic Behaviors and Electronic Configurations Driven by
 Diverse Co(II) or Mn(II) MOF Architectures.
;
_journal_name_full 'Inorganic chemistry'
_journal_page_first 141204082337009
_journal_paper_doi 10.1021/ic501898x
_journal_year 2014
_chemical_formula_moiety '0.13(C272 H128 F96 Mn16 O64)'
_chemical_formula_sum 'C34 H16 F12 Mn2 O8'
_chemical_formula_weight 890.35
_chemical_name_systematic
;
 ?
;
_space_group_crystal_system tetragonal
_space_group_IT_number 88
_space_group_name_Hall '-I 4ad'
_space_group_name_H-M_alt 'I 41/a'
_symmetry_space_group_name_Hall '-I 4ad'
_symmetry_space_group_name_H-M 'I 41/a :2'
_atom_sites_solution_hydrogens geom
_audit_creation_date 2014-10-10
_audit_creation_method
;
Olex2 1.2
(compiled 2014.09.19 svn.r3010 for OlexSys, GUI svn.r4874)
;
_cell_angle_alpha 90
_cell_angle_beta 90
_cell_angle_gamma 90
_cell_formula_units_Z 8
_cell_length_a 28.5047(3)
_cell_length_b 28.5047(3)
_cell_length_c 10.5027(3)
_cell_measurement_reflns_used 7049
_cell_measurement_temperature 296(2)
_cell_measurement_theta_max 62.39
_cell_measurement_theta_min 3.10
_cell_volume 8533.6(3)
_computing_cell_refinement 'SAINT v7.60A (Bruker, 2009)'
_computing_data_reduction 'SAINT v7.60A (Bruker, 2009)'
_computing_molecular_graphics 'Olex2 (Dolomanov et al., 2009)'
_computing_publication_material 'Olex2 (Dolomanov et al., 2009)'
_computing_structure_refinement 'XL (Sheldrick, 2008)'
_diffrn_ambient_temperature 296.15
_diffrn_measured_fraction_theta_full 0.984
_diffrn_measured_fraction_theta_max 0.989
_diffrn_measurement_device_type 'CCD area detector'
_diffrn_measurement_method 'phi and omega scans'
_diffrn_radiation_monochromator graphite
_diffrn_radiation_type CuK\a
_diffrn_radiation_wavelength 1.54178
_diffrn_reflns_av_R_equivalents 0.0560
_diffrn_reflns_av_unetI/netI 0.0411
_diffrn_reflns_Laue_measured_fraction_full 0.984
_diffrn_reflns_Laue_measured_fraction_max 0.989
_diffrn_reflns_limit_h_max 30
_diffrn_reflns_limit_h_min -31
_diffrn_reflns_limit_k_max 31
_diffrn_reflns_limit_k_min -32
_diffrn_reflns_limit_l_max 10
_diffrn_reflns_limit_l_min -11
_diffrn_reflns_number 25726
_diffrn_reflns_point_group_measured_fraction_full 0.984
_diffrn_reflns_point_group_measured_fraction_max 0.989
_diffrn_reflns_theta_full 25.000
_diffrn_reflns_theta_max 62.393
_diffrn_reflns_theta_min 3.101
_exptl_absorpt_coefficient_mu 5.688
_exptl_absorpt_correction_T_max 0.8044
_exptl_absorpt_correction_T_min 0.6590
_exptl_absorpt_correction_type multi-scan
_exptl_absorpt_process_details sadabs
_exptl_crystal_colour colourless
_exptl_crystal_colour_primary colourless
_exptl_crystal_density_diffrn 1.386
_exptl_crystal_description Prism
_exptl_crystal_F_000 3536
_exptl_crystal_size_max 0.08
_exptl_crystal_size_mid 0.08
_exptl_crystal_size_min 0.04
_refine_diff_density_max 0.294
_refine_diff_density_min -0.388
_refine_diff_density_rms 0.071
_refine_ls_extinction_method none
_refine_ls_goodness_of_fit_ref 1.124
_refine_ls_hydrogen_treatment constr
_refine_ls_matrix_type full
_refine_ls_number_parameters 253
_refine_ls_number_reflns 3345
_refine_ls_number_restraints 0
_refine_ls_restrained_S_all 1.124
_refine_ls_R_factor_all 0.0448
_refine_ls_R_factor_gt 0.0392
_refine_ls_shift/su_max 0.002
_refine_ls_shift/su_mean 0.000
_refine_ls_structure_factor_coef Fsqd
_refine_ls_weighting_details 'w=1/[\s^2^(Fo^2^)+(0.0721P)^2^+2.5791P] where P=(Fo^2^+2Fc^2^)/3'
_refine_ls_weighting_scheme calc
_refine_ls_wR_factor_gt 0.1159
_refine_ls_wR_factor_ref 0.1192
_reflns_Friedel_coverage 0.000
_reflns_number_gt 2852
_reflns_number_total 3345
_reflns_threshold_expression 'I > 2\s(I)'
_cod_data_source_file ic501898x_si_005.cif
_cod_data_source_block mn37
_cod_database_code 4341854
_shelxl_version_number 2013-4
_shelx_space_group_comment
;
The symmetry employed for this shelxl refinement is uniquely defined
by the following loop, which should always be used as a source of
symmetry information in preference to the above space-group names.
They are only intended as comments.
;
_shelx_estimated_absorpt_t_max 0.804
_shelx_estimated_absorpt_t_min 0.659
_olex2_refinement_description
;
1. Fixed Uiso
 At 1.2 times of:
  All C(H) groups
2.a Aromatic/amide H refined with riding coordinates:
 C4(H4), C3(H3), C14(H14), C13(H13), C7(H7), C6(H6), C10(H10), C11(H11)
;
_olex2_submission_special_instructions 'No special instructions were received'

loop_
_space_group_symop_operation_xyz
'x, y, z'
'-x+1/2, -y, z+1/2'
'-y+3/4, x+1/4, z+1/4'
'y+3/4, -x+3/4, z+3/4'
'x+1/2, y+1/2, z+1/2'
'-x+1, -y+1/2, z+1'
'-y+5/4, x+3/4, z+3/4'
'y+5/4, -x+5/4, z+5/4'
'-x, -y, -z'
'x-1/2, y, -z-1/2'
'y-3/4, -x-1/4, -z-1/4'
'-y-3/4, x-3/4, -z-3/4'
'-x+1/2, -y+1/2, -z+1/2'
'x, y+1/2, -z'
'y-1/4, -x+1/4, -z+1/4'
'-y-1/4, x-1/4, -z-1/4'

loop_
_atom_site_label
_atom_site_type_symbol
_atom_site_fract_x
_atom_site_fract_y
_atom_site_fract_z
_atom_site_U_iso_or_equiv
_atom_site_adp_type
_atom_site_occupancy
_atom_site_site_symmetry_order
_atom_site_calc_flag
_atom_site_refinement_flags_posn
F1 F 0.55257(9) 0.71704(7) 0.7241(3) 0.0857(9) Uani 1 1 d .
F6 F 0.55012(7) 0.75202(7) 0.9666(3) 0.0815(8) Uani 1 1 d .
F4 F 0.53762(6) 0.67765(7) 0.9769(3) 0.0721(7) Uani 1 1 d .
F2 F 0.57181(9) 0.64547(7) 0.7593(2) 0.0753(7) Uani 1 1 d .
F5 F 0.58788(8) 0.71026(7) 1.1014(2) 0.0647(6) Uani 1 1 d .
F3 F 0.61999(10) 0.69099(7) 0.6633(2) 0.0763(7) Uani 1 1 d .
Mn1 Mn 0.76874(2) 0.95474(2) 1.00888(4) 0.02313(17) Uani 1 1 d .
O1 O 0.70824(6) 1.00348(6) 0.96654(18) 0.0287(4) Uani 1 1 d .
O2 O 0.76800(6) 1.03625(6) 1.06493(18) 0.0301(4) Uani 1 1 d .
O3 O 0.73641(7) 0.89214(6) 0.9684(2) 0.0376(5) Uani 1 1 d .
O4 O 0.83619(6) 0.94064(7) 1.0570(2) 0.0397(5) Uani 1 1 d .
C2 C 0.69871(9) 1.08213(9) 1.0363(3) 0.0293(6) Uani 1 1 d .
C12 C 0.63811(9) 0.75004(9) 0.8783(3) 0.0319(6) Uani 1 1 d .
C1 C 0.72658(9) 1.03871(9) 1.0213(3) 0.0279(6) Uani 1 1 d .
C4 C 0.68789(10) 1.15886(9) 1.1266(3) 0.0364(7) Uani 1 1 d .
H4 H 0.6994 1.1838 1.1745 0.044 Uiso 1 1 calc R
C5 C 0.64293(9) 1.16130(8) 1.0771(3) 0.0279(6) Uani 1 1 d .
C3 C 0.71577(10) 1.12009(9) 1.1061(3) 0.0372(7) Uani 1 1 d .
H3 H 0.7461 1.1192 1.1388 0.045 Uiso 1 1 calc R
C14 C 0.69191(10) 0.80372(9) 0.9760(3) 0.0369(7) Uani 1 1 d .
H14 H 0.7132 0.8103 1.0406 0.044 Uiso 1 1 calc R
C8 C 0.70515(9) 0.88441(9) 0.8873(3) 0.0285(6) Uani 1 1 d .
C17 C 0.57133(11) 0.71072(10) 0.9837(4) 0.0512(10) Uani 1 1 d .
C9 C 0.68284(9) 0.83708(9) 0.8843(3) 0.0304(6) Uani 1 1 d .
C13 C 0.66979(10) 0.76074(9) 0.9734(3) 0.0370(7) Uani 1 1 d .
H13 H 0.6763 0.7387 1.0363 0.044 Uiso 1 1 calc R
C7 C 0.65387(10) 1.08485(10) 0.9836(3) 0.0367(7) Uani 1 1 d .
H7 H 0.6424 1.0603 0.9344 0.044 Uiso 1 1 calc R
C6 C 0.62643(10) 1.12421(10) 1.0045(3) 0.0382(7) Uani 1 1 d .
H6 H 0.5965 1.1258 0.9693 0.046 Uiso 1 1 calc R
C15 C 0.61064(9) 0.70318(8) 0.8853(3) 0.0318(6) Uani 1 1 d .
C10 C 0.65097(12) 0.82607(10) 0.7891(3) 0.0517(9) Uani 1 1 d .
H10 H 0.6442 0.8481 0.7266 0.062 Uiso 1 1 calc R
C11 C 0.62932(13) 0.78330(11) 0.7857(4) 0.0548(10) Uani 1 1 d .
H11 H 0.6084 0.7765 0.7203 0.066 Uiso 1 1 calc R
C16 C 0.58854(14) 0.68982(11) 0.7576(4) 0.0555(10) Uani 1 1 d .

loop_
_atom_site_aniso_label
_atom_site_aniso_U_11
_atom_site_aniso_U_22
_atom_site_aniso_U_33
_atom_site_aniso_U_23
_atom_site_aniso_U_13
_atom_site_aniso_U_12
F1 0.0876(16) 0.0493(12) 0.120(2) 0.0175(12) -0.0726(15) -0.0124(11)
F6 0.0502(13) 0.0408(12) 0.154(2) 0.0049(12) 0.0150(13) 0.0221(9)
F4 0.0342(10) 0.0477(12) 0.134(2) 0.0083(11) 0.0127(11) -0.0041(9)
F2 0.1062(18) 0.0333(11) 0.0863(17) 0.0016(9) -0.0450(13) -0.0286(11)
F5 0.0682(13) 0.0569(12) 0.0691(16) -0.0120(10) 0.0216(12) 0.0069(10)
F3 0.125(2) 0.0583(13) 0.0459(14) -0.0036(10) -0.0187(14) -0.0176(12)
Mn1 0.0203(2) 0.0206(2) 0.0285(3) -0.00190(15) -0.00499(15) 0.00048(14)
O1 0.0316(10) 0.0187(9) 0.0359(11) -0.0032(7) 0.0001(8) 0.0024(7)
O2 0.0263(10) 0.0287(9) 0.0352(12) 0.0011(8) -0.0013(8) 0.0023(7)
O3 0.0424(11) 0.0243(10) 0.0459(13) -0.0018(8) -0.0090(9) -0.0062(8)
O4 0.0255(10) 0.0477(12) 0.0458(13) -0.0074(9) -0.0102(9) 0.0084(8)
C2 0.0319(14) 0.0222(13) 0.0338(16) 0.0016(11) -0.0046(11) 0.0015(11)
C12 0.0341(15) 0.0211(13) 0.0405(18) 0.0002(11) -0.0101(12) 0.0003(11)
C1 0.0346(15) 0.0283(14) 0.0209(15) 0.0088(11) 0.0031(11) 0.0033(11)
C4 0.0379(15) 0.0213(13) 0.050(2) -0.0079(12) -0.0104(13) 0.0012(11)
C5 0.0286(14) 0.0162(12) 0.0390(17) 0.0009(10) 0.0012(11) 0.0015(10)
C3 0.0336(15) 0.0292(14) 0.049(2) -0.0033(12) -0.0150(13) 0.0016(11)
C14 0.0441(17) 0.0267(15) 0.0398(18) 0.0037(12) -0.0203(13) -0.0051(12)
C8 0.0323(14) 0.0235(13) 0.0299(16) -0.0018(11) -0.0019(11) -0.0003(10)
C17 0.0337(17) 0.0286(17) 0.091(3) -0.0004(16) 0.0040(16) 0.0088(13)
C9 0.0330(14) 0.0207(13) 0.0376(17) 0.0007(11) -0.0067(11) -0.0019(10)
C13 0.0493(17) 0.0225(14) 0.0394(18) 0.0080(11) -0.0166(13) -0.0018(12)
C7 0.0350(16) 0.0270(15) 0.048(2) -0.0139(12) -0.0093(12) 0.0015(11)
C6 0.0307(15) 0.0312(15) 0.053(2) -0.0070(12) -0.0105(12) 0.0043(12)
C15 0.0295(14) 0.0167(13) 0.0492(19) 0.0019(11) -0.0084(12) 0.0008(10)
C10 0.072(2) 0.0277(16) 0.055(2) 0.0164(14) -0.0357(18) -0.0133(15)
C11 0.075(2) 0.0349(17) 0.054(2) 0.0129(15) -0.0443(18) -0.0182(16)
C16 0.067(2) 0.0302(18) 0.069(3) 0.0002(15) -0.033(2) -0.0106(16)

loop_
_atom_type_symbol
_atom_type_description
_atom_type_scat_dispersion_real
_atom_type_scat_dispersion_imag
_atom_type_scat_source
C C 0.0181 0.0091 'International Tables Vol C Tables 4.2.6.8 and 6.1.1.4'
H H 0.0000 0.0000 'International Tables Vol C Tables 4.2.6.8 and 6.1.1.4'
O O 0.0492 0.0322 'International Tables Vol C Tables 4.2.6.8 and 6.1.1.4'
F F 0.0727 0.0534 'International Tables Vol C Tables 4.2.6.8 and 6.1.1.4'
Mn Mn -0.5299 2.8052 'International Tables Vol C Tables 4.2.6.8 and 6.1.1.4'

loop_
_geom_angle_atom_site_label_1
_geom_angle_atom_site_label_2
_geom_angle_atom_site_label_3
_geom_angle
_geom_angle_site_symmetry_1
_geom_angle_site_symmetry_3
O1 Mn1 O1 87.09(5) . 3_655
O1 Mn1 O2 73.70(6) 3_655 .
O1 Mn1 O2 56.31(6) . .
O2 Mn1 O1 77.13(6) 4_464 .
O2 Mn1 O1 157.03(6) 4_464 3_655
O2 Mn1 O2 83.61(4) 4_464 .
O3 Mn1 O1 96.43(7) . 3_655
O3 Mn1 O1 98.70(7) . .
O3 Mn1 O2 102.33(8) . 4_464
O3 Mn1 O2 152.82(7) . .
O4 Mn1 O1 153.46(7) . .
O4 Mn1 O1 91.94(8) . 3_655
O4 Mn1 O2 94.82(8) . 4_464
O4 Mn1 O2 98.00(7) . .
O4 Mn1 O3 107.75(8) . .
Mn1 O1 Mn1 92.92(6) . 4_464
C1 O1 Mn1 94.76(15) . .
C1 O1 Mn1 132.29(16) . 4_464
Mn1 O2 Mn1 90.24(6) 3_655 .
C1 O2 Mn1 131.67(17) . 3_655
C1 O2 Mn1 88.45(15) . .
C8 O3 Mn1 127.83(17) . .
C8 O4 Mn1 137.13(18) 3_655 .
C3 C2 C1 121.2(2) . .
C3 C2 C7 119.0(2) . .
C7 C2 C1 119.8(2) . .
C13 C12 C15 119.1(2) . .
C13 C12 C11 118.4(2) . .
C11 C12 C15 122.2(2) . .
O1 C1 C2 119.3(2) . .
O2 C1 O1 120.2(2) . .
O2 C1 C2 120.5(2) . .
C3 C4 C5 121.0(2) . .
C4 C5 C6 118.8(2) . .
C4 C5 C15 119.3(2) . 14_557
C6 C5 C15 121.6(2) . 14_557
C4 C3 C2 120.2(2) . .
C9 C14 C13 120.9(3) . .
O3 C8 O4 124.9(2) . 4_464
O3 C8 C9 118.5(2) . .
O4 C8 C9 116.6(2) 4_464 .
F6 C17 F4 106.7(3) . .
F6 C17 C15 111.2(3) . .
F4 C17 C15 112.7(3) . .
F5 C17 F6 107.2(3) . .
F5 C17 F4 107.3(3) . .
F5 C17 C15 111.5(3) . .
C14 C9 C8 122.0(2) . .
C14 C9 C10 118.1(2) . .
C10 C9 C8 119.9(2) . .
C14 C13 C12 120.7(3) . .
C6 C7 C2 119.9(3) . .
C7 C6 C5 120.9(3) . .
C12 C15 C5 112.0(2) . 14_547
C17 C15 C12 106.2(2) . .
C17 C15 C5 111.5(2) . 14_547
C16 C15 C12 112.4(2) . .
C16 C15 C5 105.9(2) . 14_547
C16 C15 C17 108.9(3) . .
C11 C10 C9 121.1(3) . .
C10 C11 C12 120.8(3) . .
F1 C16 F2 106.1(3) . .
F1 C16 F3 107.8(3) . .
F1 C16 C15 113.8(3) . .
F2 C16 C15 111.5(3) . .
F3 C16 F2 105.7(3) . .
F3 C16 C15 111.5(3) . .

loop_
_geom_bond_atom_site_label_1
_geom_bond_atom_site_label_2
_geom_bond_distance
_geom_bond_site_symmetry_2
F1 C16 1.333(4) .
F6 C17 1.335(3) .
F4 C17 1.348(4) .
F2 C16 1.351(4) .
F5 C17 1.323(4) .
F3 C16 1.336(5) .
Mn1 O1 2.2733(19) 3_655
Mn1 O1 2.2588(17) .
Mn1 O2 2.2367(19) 4_464
Mn1 O2 2.3971(17) .
Mn1 O3 2.0528(18) .
Mn1 O4 2.0282(18) .
O1 Mn1 2.2733(19) 4_464
O1 C1 1.270(3) .
O2 Mn1 2.2367(19) 3_655
O2 C1 1.268(3) .
O3 C8 1.252(3) .
O4 C8 1.259(3) 3_655
C2 C1 1.479(4) .
C2 C3 1.394(4) .
C2 C7 1.395(4) .
C12 C13 1.380(4) .
C12 C15 1.550(4) .
C12 C11 1.381(4) .
C4 C5 1.385(4) .
C4 C3 1.378(4) .
C5 C6 1.386(4) .
C5 C15 1.558(3) 14_557
C14 C9 1.378(4) .
C14 C13 1.378(4) .
C8 O4 1.259(3) 4_464
C8 C9 1.492(4) .
C17 C15 1.540(4) .
C9 C10 1.387(4) .
C7 C6 1.385(4) .
C15 C5 1.558(3) 14_547
C15 C16 1.530(4) .
C10 C11 1.367(4) .

loop_
_geom_torsion_atom_site_label_1
_geom_torsion_atom_site_label_2
_geom_torsion_atom_site_label_3
_geom_torsion_atom_site_label_4
_geom_torsion
_geom_torsion_site_symmetry_1
_geom_torsion_site_symmetry_4
F6 C17 C15 C12 44.5(4) . .
F6 C17 C15 C5 166.7(3) . 14_547
F6 C17 C15 C16 -76.8(3) . .
F4 C17 C15 C12 164.2(3) . .
F4 C17 C15 C5 -73.6(3) . 14_547
F4 C17 C15 C16 42.9(3) . .
F5 C17 C15 C12 -75.1(3) . .
F5 C17 C15 C5 47.1(3) . 14_547
F5 C17 C15 C16 163.6(2) . .
Mn1 O1 C1 O2 5.3(3) . .
Mn1 O1 C1 O2 -93.0(3) 4_464 .
Mn1 O1 C1 C2 88.5(3) 4_464 .
Mn1 O1 C1 C2 -173.2(2) . .
Mn1 O2 C1 O1 -94.0(3) 3_655 .
Mn1 O2 C1 O1 -5.0(2) . .
Mn1 O2 C1 C2 84.6(3) 3_655 .
Mn1 O2 C1 C2 173.5(2) . .
Mn1 O3 C8 O4 6.6(4) . 4_464
Mn1 O3 C8 C9 -173.16(18) . .
O3 C8 C9 C14 7.1(4) . .
O3 C8 C9 C10 -174.6(3) . .
O4 C8 C9 C14 -172.6(3) 4_464 .
O4 C8 C9 C10 5.6(4) 4_464 .
C2 C7 C6 C5 0.2(5) . .
C12 C15 C16 F1 -70.7(4) . .
C12 C15 C16 F2 169.4(3) . .
C12 C15 C16 F3 51.5(3) . .
C1 C2 C3 C4 -175.3(3) . .
C1 C2 C7 C6 175.7(3) . .
C4 C5 C6 C7 1.3(5) . .
C5 C4 C3 C2 -1.0(5) . .
C5 C15 C16 F1 166.7(3) 14_547 .
C5 C15 C16 F2 46.8(4) 14_547 .
C5 C15 C16 F3 -71.1(3) 14_547 .
C3 C2 C1 O1 173.9(3) . .
C3 C2 C1 O2 -4.6(4) . .
C3 C2 C7 C6 -2.1(5) . .
C3 C4 C5 C6 -0.9(4) . .
C3 C4 C5 C15 173.4(3) . 14_557
C14 C9 C10 C11 -0.3(5) . .
C8 C9 C10 C11 -178.7(3) . .
C17 C15 C16 F1 46.7(4) . .
C17 C15 C16 F2 -73.2(4) . .
C17 C15 C16 F3 168.9(2) . .
C9 C14 C13 C12 0.2(5) . .
C9 C10 C11 C12 0.9(6) . .
C13 C12 C15 C5 -44.0(4) . 14_547
C13 C12 C15 C17 77.9(3) . .
C13 C12 C15 C16 -163.2(3) . .
C13 C12 C11 C10 -0.9(6) . .
C13 C14 C9 C8 178.1(3) . .
C13 C14 C9 C10 -0.3(5) . .
C7 C2 C1 O1 -3.9(4) . .
C7 C2 C1 O2 177.6(3) . .
C7 C2 C3 C4 2.6(5) . .
C15 C12 C13 C14 -174.5(3) . .
C15 C12 C11 C10 173.8(3) . .
C15 C5 C6 C7 -172.8(3) 14_557 .
C11 C12 C13 C14 0.3(5) . .
C11 C12 C15 C5 141.3(3) . 14_547
C11 C12 C15 C17 -96.8(4) . .
C11 C12 C15 C16 22.2(4) . .

loop_
_smtbx_masks_void_nr
_smtbx_masks_void_average_x
_smtbx_masks_void_average_y
_smtbx_masks_void_average_z
_smtbx_masks_void_volume
_smtbx_masks_void_count_electrons
1 0.000 0.000 -0.279 346.2 4.0
2 0.000 0.500 -0.536 346.2 4.0
3 0.250 0.250 -0.720 346.2 4.0
4 0.250 0.750 -0.706 346.2 4.0
5 0.500 0.500 -0.151 346.2 4.0
6 0.500 1.000 -0.125 346.2 4.0
7 0.750 0.250 -0.206 346.2 4.0
8 0.750 0.750 -0.220 346.2 4.0
